data_4117989
loop_
_publ_author_name
'Conor S. Smith'
'Kent R. Mann'

_publ_section_title
;
 Exceptionally Long-Lived Luminescence from [Cu(I)(isocyanide)2(phen)]+
 Complexes in Nanoporous Crystals Enables Remarkable Oxygen Gas Sensing
;
_journal_name_full 'Journal of the American Chemical Society'
_journal_page_first 8786
_journal_page_last 8789
_journal_paper_doi 10.1021/ja302807s
_journal_volume 134
_journal_year 2012
_chemical_formula_moiety 'C32 H12 B F24, C29 H33 Cu N3'
_chemical_formula_sum 'C61 H45 B Cu F24 N3'
_chemical_formula_weight 1350.35
_chemical_name_systematic
; 
 ? 
;
_space_group_IT_number 73
_symmetry_cell_setting orthorhombic
_symmetry_space_group_name_Hall '-I 2b 2c'
_symmetry_space_group_name_H-M 'I b c a'
_atom_sites_solution_hydrogens geom
_atom_sites_solution_primary direct
_atom_sites_solution_secondary difmap
_audit_creation_method SHELXL-97
_cell_angle_alpha 90.00
_cell_angle_beta 90.00
_cell_angle_gamma 90.00
_cell_formula_units_Z 8
_cell_length_a 14.606(4)
_cell_length_b 18.180(5)
_cell_length_c 44.321(12)
_cell_measurement_reflns_used 4049
_cell_measurement_temperature 123(2)
_cell_measurement_theta_max 22.75
_cell_measurement_theta_min 2.42
_cell_volume 11769(6)
_computing_cell_refinement 'SAINT, Bruker'
_computing_data_collection 'SMART, Bruker'
_computing_data_reduction 'SAINT, Bruker'
_computing_molecular_graphics 'SHELXTL, Bruker'
_computing_publication_material 'Bruker SHELXTL'
_computing_structure_refinement 'SHELXL-97 (Sheldrick, 1997)'
_computing_structure_solution 'SHELXS-97 (Sheldrick, 1990)'
_diffrn_ambient_temperature 123(2)
_diffrn_measured_fraction_theta_full 0.994
_diffrn_measured_fraction_theta_max 0.994
_diffrn_measurement_device_type 'Bruker SMART Platform CCD'
_diffrn_measurement_method 'area detector, omega scans per phi'
_diffrn_radiation_monochromator graphite
_diffrn_radiation_source 'fine-focus sealed tube'
_diffrn_radiation_type MoK\a
_diffrn_radiation_wavelength 0.71073
_diffrn_reflns_av_R_equivalents 0.1113
_diffrn_reflns_av_sigmaI/netI 0.0653
_diffrn_reflns_limit_h_max 17
_diffrn_reflns_limit_h_min -17
_diffrn_reflns_limit_k_max 21
_diffrn_reflns_limit_k_min -21
_diffrn_reflns_limit_l_max 48
_diffrn_reflns_limit_l_min -52
_diffrn_reflns_number 43446
_diffrn_reflns_theta_full 25.12
_diffrn_reflns_theta_max 25.12
_diffrn_reflns_theta_min 0.92
_exptl_absorpt_coefficient_mu 0.490
_exptl_absorpt_correction_T_max 0.7452
_exptl_absorpt_correction_T_min 0.4979
_exptl_absorpt_correction_type multi-scan
_exptl_absorpt_process_details 'SADABS, R. Blessing, 1995'
_exptl_crystal_colour colorless
_exptl_crystal_density_diffrn 1.524
_exptl_crystal_description block
_exptl_crystal_F_000 5456
_exptl_crystal_size_max 0.5
_exptl_crystal_size_mid 0.3
_exptl_crystal_size_min 0.2
_refine_diff_density_max 0.794
_refine_diff_density_min -0.606
_refine_diff_density_rms 0.128
_refine_ls_extinction_method none
_refine_ls_goodness_of_fit_ref 1.148
_refine_ls_hydrogen_treatment constr
_refine_ls_matrix_type full
_refine_ls_number_parameters 413
_refine_ls_number_reflns 5223
_refine_ls_number_restraints 0
_refine_ls_restrained_S_all 1.148
_refine_ls_R_factor_all 0.1341
_refine_ls_R_factor_gt 0.0609
_refine_ls_shift/su_max 0.000
_refine_ls_shift/su_mean 0.000
_refine_ls_structure_factor_coef Fsqd
_refine_ls_weighting_details 'calc w=1/[\s^2^(Fo^2^)+(0.0685P)^2^+85.7584P] where P=(Fo^2^+2Fc^2^)/3'
_refine_ls_weighting_scheme calc
_refine_ls_wR_factor_gt 0.1449
_refine_ls_wR_factor_ref 0.1997
_reflns_number_gt 3083
_reflns_number_total 5223
_reflns_threshold_expression >2sigma(I)
_cod_data_source_file ja302807s_si_003_3.cif
_cod_data_source_block 10011a
_cod_database_code 4117989

loop_
_symmetry_equiv_pos_as_xyz
'x, y, z'
'-x+1/2, -y, z+1/2'
'-x, y+1/2, -z+1/2'
'x+1/2, -y+1/2, -z'
'x+1/2, y+1/2, z+1/2'
'-x+1, -y+1/2, z+1'
'-x+1/2, y+1, -z+1'
'x+1, -y+1, -z+1/2'
'-x, -y, -z'
'x-1/2, y, -z-1/2'
'x, -y-1/2, z-1/2'
'-x-1/2, y-1/2, z'
'-x+1/2, -y+1/2, -z+1/2'
'x, y+1/2, -z'
'x+1/2, -y, z'
'-x, y, z+1/2'

loop_
_atom_site_label
_atom_site_type_symbol
_atom_site_fract_x
_atom_site_fract_y
_atom_site_fract_z
_atom_site_U_iso_or_equiv
_atom_site_adp_type
_atom_site_occupancy
_atom_site_symmetry_multiplicity
_atom_site_calc_flag
_atom_site_refinement_flags
Cu1 Cu 1.0000 0.2500 0.14075(2) 0.0270(3) Uani 1 2 d S
N1 N 1.0392(3) 0.1811(2) 0.17497(10) 0.0256(10) Uani 1 1 d .
N2 N 1.0000 0.2500 0.07315(15) 0.0360(16) Uani 1 2 d S
F1 F 1.2949(3) 0.1454(2) 0.42715(9) 0.0531(10) Uani 1 1 d .
F2 F 1.2329(3) 0.1954(2) 0.46560(10) 0.0655(13) Uani 1 1 d .
F3 F 1.2470(3) 0.0781(2) 0.46357(8) 0.0514(10) Uani 1 1 d .
F4 F 0.8570(4) 0.0611(2) 0.46022(13) 0.104(2) Uani 1 1 d .
F5 F 0.9432(3) -0.0306(2) 0.45041(11) 0.0689(13) Uani 1 1 d .
F6 F 0.8530(3) 0.0110(2) 0.41784(10) 0.0678(13) Uani 1 1 d .
F7 F 1.3082(2) 0.19208(17) 0.27710(7) 0.0377(8) Uani 1 1 d .
F8 F 1.3238(2) 0.15233(19) 0.32253(8) 0.0419(9) Uani 1 1 d .
F9 F 1.2124(2) 0.11343(16) 0.29516(8) 0.0383(9) Uani 1 1 d .
F10 F 1.1945(3) 0.4392(2) 0.27338(10) 0.0674(13) Uani 1 1 d .
F11 F 1.0523(3) 0.44288(19) 0.28426(10) 0.0550(11) Uani 1 1 d .
F12 F 1.1499(3) 0.48506(18) 0.31476(9) 0.0643(13) Uani 1 1 d .
C1 C 1.0770(4) 0.1136(3) 0.17433(12) 0.0280(13) Uani 1 1 d .
C2 C 1.0962(4) 0.0770(3) 0.20163(13) 0.0333(14) Uani 1 1 d .
H2A H 1.1220 0.0290 0.2011 0.040 Uiso 1 1 calc R
C3 C 1.0783(4) 0.1091(3) 0.22885(13) 0.0329(14) Uani 1 1 d .
H3A H 1.0922 0.0839 0.2470 0.039 Uiso 1 1 calc R
C4 C 1.0395(4) 0.1790(3) 0.22977(12) 0.0286(13) Uani 1 1 d .
C5 C 1.0206(4) 0.2134(3) 0.20187(12) 0.0246(12) Uani 1 1 d .
C6 C 1.0187(4) 0.2161(3) 0.25743(12) 0.0335(14) Uani 1 1 d .
H6A H 1.0316 0.1926 0.2761 0.040 Uiso 1 1 calc R
C7 C 1.0970(4) 0.0787(3) 0.14381(13) 0.0323(14) Uani 1 1 d .
C8 C 1.0080(5) 0.0710(3) 0.12574(13) 0.0376(15) Uani 1 1 d .
H8A H 0.9782 0.1191 0.1241 0.056 Uiso 1 1 calc R
H8B H 0.9670 0.0366 0.1361 0.056 Uiso 1 1 calc R
H8C H 1.0219 0.0523 0.1055 0.056 Uiso 1 1 calc R
C9 C 1.1692(4) 0.1256(3) 0.12726(13) 0.0379(15) Uani 1 1 d .
H9A H 1.1465 0.1760 0.1251 0.057 Uiso 1 1 calc R
H9B H 1.1807 0.1046 0.1073 0.057 Uiso 1 1 calc R
H9C H 1.2262 0.1259 0.1389 0.057 Uiso 1 1 calc R
C10 C 1.1373(5) 0.0006(4) 0.14723(15) 0.0485(18) Uani 1 1 d .
H10A H 1.0965 -0.0293 0.1598 0.073 Uiso 1 1 calc R
H10B H 1.1977 0.0036 0.1568 0.073 Uiso 1 1 calc R
H10C H 1.1433 -0.0221 0.1273 0.073 Uiso 1 1 calc R
C11 C 1.0000 0.2500 0.09941(18) 0.0327(19) Uani 1 2 d S
C12 C 1.0000 0.2500 0.04128(17) 0.036(2) Uani 1 2 d S
C13 C 0.9348(5) 0.2935(3) 0.02657(14) 0.0401(16) Uani 1 1 d .
C14 C 0.9363(5) 0.2912(4) -0.00471(14) 0.0506(19) Uani 1 1 d .
H14A H 0.8925 0.3188 -0.0158 0.061 Uiso 1 1 calc R
C15 C 1.0000 0.2500 -0.0200(2) 0.048(2) Uani 1 2 d S
H15A H 1.0000 0.2500 -0.0415 0.058 Uiso 1 2 calc SR
C16 C 0.8680(6) 0.3405(4) 0.04368(16) 0.057(2) Uani 1 1 d .
H16A H 0.8320 0.3699 0.0294 0.085 Uiso 1 1 calc R
H16B H 0.9014 0.3733 0.0573 0.085 Uiso 1 1 calc R
H16C H 0.8269 0.3090 0.0554 0.085 Uiso 1 1 calc R
C17 C 1.0285(4) 0.1835(3) 0.39549(12) 0.0237(12) Uani 1 1 d .
C18 C 1.1144(4) 0.1814(3) 0.40908(12) 0.0255(12) Uani 1 1 d .
H18A H 1.1602 0.2147 0.4024 0.031 Uiso 1 1 calc R
C19 C 1.1357(4) 0.1320(3) 0.43219(12) 0.0271(13) Uani 1 1 d .
C20 C 1.0699(4) 0.0826(3) 0.44245(13) 0.0348(15) Uani 1 1 d .
H20A H 1.0836 0.0492 0.4583 0.042 Uiso 1 1 calc R
C21 C 0.9843(4) 0.0831(3) 0.42922(13) 0.0297(13) Uani 1 1 d .
C22 C 0.9637(4) 0.1330(3) 0.40635(12) 0.0264(12) Uani 1 1 d .
H22A H 0.9040 0.1328 0.3978 0.032 Uiso 1 1 calc R
C23 C 1.2269(5) 0.1375(4) 0.44666(14) 0.0411(16) Uani 1 1 d .
C24 C 0.9103(5) 0.0320(3) 0.44024(14) 0.0398(16) Uani 1 1 d .
C25 C 1.0817(4) 0.2721(3) 0.34888(12) 0.0222(12) Uani 1 1 d .
C26 C 1.1435(4) 0.2207(3) 0.33762(11) 0.0233(12) Uani 1 1 d .
H26A H 1.1458 0.1735 0.3468 0.028 Uiso 1 1 calc R
C27 C 1.2021(4) 0.2351(3) 0.31359(11) 0.0229(12) Uani 1 1 d .
C28 C 1.2010(4) 0.3034(3) 0.29957(12) 0.0242(12) Uani 1 1 d .
H28A H 1.2398 0.3135 0.2829 0.029 Uiso 1 1 calc R
C29 C 1.1420(4) 0.3563(3) 0.31056(12) 0.0246(12) Uani 1 1 d .
C30 C 1.0843(4) 0.3410(3) 0.33453(12) 0.0237(12) Uani 1 1 d .
H30A H 1.0447 0.3787 0.3416 0.028 Uiso 1 1 calc R
C31 C 1.2618(4) 0.1741(3) 0.30239(12) 0.0272(13) Uani 1 1 d .
C32 C 1.1353(4) 0.4302(3) 0.29555(13) 0.0320(14) Uani 1 1 d .
B1 B 1.0000 0.2500 0.37261(18) 0.0216(17) Uani 1 2 d S

loop_
_atom_site_aniso_label
_atom_site_aniso_U_11
_atom_site_aniso_U_22
_atom_site_aniso_U_33
_atom_site_aniso_U_23
_atom_site_aniso_U_13
_atom_site_aniso_U_12
Cu1 0.0418(6) 0.0196(5) 0.0196(5) 0.000 0.000 0.0021(4)
N1 0.032(3) 0.020(2) 0.025(3) -0.002(2) -0.003(2) -0.0064(19)
N2 0.055(5) 0.025(4) 0.027(4) 0.000 0.000 0.002(3)
F1 0.043(2) 0.062(3) 0.055(2) 0.019(2) -0.0037(19) 0.0049(19)
F2 0.069(3) 0.056(3) 0.072(3) -0.028(2) -0.033(2) 0.016(2)
F3 0.061(2) 0.048(2) 0.046(2) 0.0195(19) -0.006(2) 0.020(2)
F4 0.128(5) 0.045(3) 0.139(5) -0.041(3) 0.101(4) -0.040(3)
F5 0.071(3) 0.036(2) 0.100(3) 0.038(2) -0.004(3) -0.011(2)
F6 0.072(3) 0.062(3) 0.069(3) 0.021(2) -0.005(2) -0.030(2)
F7 0.049(2) 0.0290(17) 0.0349(19) -0.0012(15) 0.0164(16) -0.0024(16)
F8 0.044(2) 0.042(2) 0.040(2) -0.0001(17) -0.0042(17) 0.0148(17)
F9 0.043(2) 0.0181(16) 0.054(2) -0.0076(15) 0.0058(17) -0.0042(14)
F10 0.084(3) 0.046(2) 0.073(3) 0.043(2) 0.036(3) 0.019(2)
F11 0.053(2) 0.0260(18) 0.086(3) 0.0221(19) -0.025(2) -0.0023(17)
F12 0.122(4) 0.0164(18) 0.054(2) 0.0052(17) -0.021(3) -0.020(2)
C1 0.037(3) 0.018(3) 0.029(3) 0.005(2) -0.007(3) -0.004(2)
C2 0.043(4) 0.020(3) 0.038(4) 0.006(3) -0.003(3) -0.005(3)
C3 0.043(4) 0.026(3) 0.029(3) 0.012(3) -0.004(3) -0.009(3)
C4 0.036(3) 0.028(3) 0.022(3) 0.004(2) -0.003(2) -0.014(2)
C5 0.029(3) 0.023(3) 0.022(3) -0.003(2) -0.002(2) -0.007(2)
C6 0.041(4) 0.040(3) 0.020(3) 0.009(2) 0.001(3) -0.013(3)
C7 0.044(4) 0.016(3) 0.036(3) -0.003(2) -0.009(3) 0.005(2)
C8 0.054(4) 0.021(3) 0.037(3) -0.006(3) -0.009(3) -0.006(3)
C9 0.043(4) 0.040(4) 0.031(3) -0.010(3) -0.003(3) 0.008(3)
C10 0.074(5) 0.031(3) 0.040(4) -0.007(3) -0.008(4) 0.015(3)
C11 0.055(5) 0.020(4) 0.023(5) 0.000 0.000 0.010(4)
C12 0.061(6) 0.026(4) 0.022(4) 0.000 0.000 -0.008(4)
C13 0.063(5) 0.025(3) 0.032(4) 0.000(3) -0.005(3) -0.008(3)
C14 0.078(5) 0.045(4) 0.029(4) 0.010(3) -0.013(4) -0.019(4)
C15 0.076(7) 0.046(5) 0.024(5) 0.000 0.000 -0.024(6)
C16 0.078(6) 0.047(4) 0.045(4) 0.007(3) -0.006(4) 0.011(4)
C17 0.031(3) 0.014(3) 0.027(3) -0.002(2) 0.003(2) 0.000(2)
C18 0.038(3) 0.013(3) 0.025(3) 0.001(2) 0.003(3) 0.001(2)
C19 0.039(3) 0.018(3) 0.025(3) -0.001(2) 0.000(3) 0.009(2)
C20 0.057(4) 0.020(3) 0.027(3) 0.007(2) 0.004(3) 0.008(3)
C21 0.040(4) 0.019(3) 0.030(3) 0.000(2) 0.009(3) 0.002(2)
C22 0.037(3) 0.013(2) 0.029(3) -0.002(2) 0.005(3) 0.000(2)
C23 0.057(5) 0.035(4) 0.032(4) 0.003(3) 0.004(3) 0.012(3)
C24 0.060(4) 0.021(3) 0.039(4) 0.005(3) 0.012(3) -0.004(3)
C25 0.027(3) 0.014(2) 0.025(3) -0.002(2) -0.003(2) -0.004(2)
C26 0.033(3) 0.017(2) 0.020(3) 0.002(2) 0.000(2) -0.001(2)
C27 0.030(3) 0.018(3) 0.021(3) -0.002(2) 0.002(2) 0.000(2)
C28 0.029(3) 0.024(3) 0.020(3) 0.001(2) 0.000(2) -0.005(2)
C29 0.031(3) 0.015(2) 0.028(3) 0.002(2) -0.003(3) -0.001(2)
C30 0.027(3) 0.018(3) 0.027(3) -0.002(2) -0.005(2) -0.001(2)
C31 0.031(3) 0.024(3) 0.026(3) 0.000(2) 0.002(3) -0.003(2)
C32 0.041(4) 0.022(3) 0.033(3) 0.006(3) 0.003(3) -0.006(3)
B1 0.028(4) 0.017(4) 0.020(4) 0.000 0.000 0.001(4)

loop_
_atom_type_symbol
_atom_type_description
_atom_type_scat_dispersion_real
_atom_type_scat_dispersion_imag
_atom_type_scat_source
C C 0.0033 0.0016 'International Tables Vol C Tables 4.2.6.8 and 6.1.1.4'
H H 0.0000 0.0000 'International Tables Vol C Tables 4.2.6.8 and 6.1.1.4'
B B 0.0013 0.0007 'International Tables Vol C Tables 4.2.6.8 and 6.1.1.4'
N N 0.0061 0.0033 'International Tables Vol C Tables 4.2.6.8 and 6.1.1.4'
F F 0.0171 0.0103 'International Tables Vol C Tables 4.2.6.8 and 6.1.1.4'
Cu Cu 0.3201 1.2651 'International Tables Vol C Tables 4.2.6.8 and 6.1.1.4'

loop_
_geom_angle_atom_site_label_1
_geom_angle_atom_site_label_2
_geom_angle_atom_site_label_3
_geom_angle
_geom_angle_site_symmetry_1
_geom_angle_site_symmetry_3
C11 Cu1 N1 137.78(12) . 6_654
C11 Cu1 N1 137.78(12) . .
N1 Cu1 N1 84.4(2) 6_654 .
C1 N1 C5 119.7(5) . .
C1 N1 Cu1 131.0(4) . .
C5 N1 Cu1 109.3(3) . .
C11 N2 C12 180.0 . .
N1 C1 C2 119.6(5) . .
N1 C1 C7 118.5(5) . .
C2 C1 C7 121.9(5) . .
C3 C2 C1 121.2(5) . .
C3 C2 H2A 119.4 . .
C1 C2 H2A 119.4 . .
C2 C3 C4 119.6(5) . .
C2 C3 H3A 120.2 . .
C4 C3 H3A 120.2 . .
C3 C4 C5 117.3(5) . .
C3 C4 C6 122.8(5) . .
C5 C4 C6 119.9(5) . .
N1 C5 C4 122.6(5) . .
N1 C5 C5 118.5(3) . 6_654
C4 C5 C5 118.9(3) . 6_654
C6 C6 C4 121.1(3) 6_654 .
C6 C6 H6A 119.4 6_654 .
C4 C6 H6A 119.4 . .
C1 C7 C8 109.8(5) . .
C1 C7 C9 108.9(4) . .
C8 C7 C9 112.5(5) . .
C1 C7 C10 111.7(5) . .
C8 C7 C10 106.8(5) . .
C9 C7 C10 107.1(5) . .
C7 C8 H8A 109.5 . .
C7 C8 H8B 109.5 . .
H8A C8 H8B 109.5 . .
C7 C8 H8C 109.5 . .
H8A C8 H8C 109.5 . .
H8B C8 H8C 109.5 . .
C7 C9 H9A 109.5 . .
C7 C9 H9B 109.5 . .
H9A C9 H9B 109.5 . .
C7 C9 H9C 109.5 . .
H9A C9 H9C 109.5 . .
H9B C9 H9C 109.5 . .
C7 C10 H10A 109.5 . .
C7 C10 H10B 109.5 . .
H10A C10 H10B 109.5 . .
C7 C10 H10C 109.5 . .
H10A C10 H10C 109.5 . .
H10B C10 H10C 109.5 . .
N2 C11 Cu1 180.0 . .
C13 C12 C13 124.5(8) . 6_654
C13 C12 N2 117.8(4) . .
C13 C12 N2 117.8(4) 6_654 .
C14 C13 C12 116.0(7) . .
C14 C13 C16 122.1(6) . .
C12 C13 C16 121.9(6) . .
C15 C14 C13 121.4(7) . .
C15 C14 H14A 119.3 . .
C13 C14 H14A 119.3 . .
C14 C15 C14 120.8(9) 6_654 .
C14 C15 H15A 119.6 6_654 .
C14 C15 H15A 119.6 . .
C13 C16 H16A 109.5 . .
C13 C16 H16B 109.5 . .
H16A C16 H16B 109.5 . .
C13 C16 H16C 109.5 . .
H16A C16 H16C 109.5 . .
H16B C16 H16C 109.5 . .
C18 C17 C22 116.2(5) . .
C18 C17 B1 121.3(4) . .
C22 C17 B1 121.7(4) . .
C17 C18 C19 122.5(5) . .
C17 C18 H18A 118.8 . .
C19 C18 H18A 118.8 . .
C20 C19 C18 120.0(5) . .
C20 C19 C23 121.6(5) . .
C18 C19 C23 118.3(5) . .
C21 C20 C19 118.9(5) . .
C21 C20 H20A 120.6 . .
C19 C20 H20A 120.6 . .
C20 C21 C22 120.6(5) . .
C20 C21 C24 120.6(5) . .
C22 C21 C24 118.8(5) . .
C21 C22 C17 121.9(5) . .
C21 C22 H22A 119.0 . .
C17 C22 H22A 119.0 . .
F1 C23 F3 106.7(5) . .
F1 C23 F2 105.8(6) . .
F3 C23 F2 105.4(5) . .
F1 C23 C19 113.5(5) . .
F3 C23 C19 112.5(5) . .
F2 C23 C19 112.4(5) . .
F4 C24 F5 109.9(6) . .
F4 C24 F6 104.2(6) . .
F5 C24 F6 103.5(5) . .
F4 C24 C21 113.7(5) . .
F5 C24 C21 112.4(6) . .
F6 C24 C21 112.3(5) . .
C26 C25 C30 114.8(5) . .
C26 C25 B1 122.5(4) . .
C30 C25 B1 121.9(4) . .
C27 C26 C25 123.1(5) . .
C27 C26 H26A 118.4 . .
C25 C26 H26A 118.4 . .
C28 C27 C26 120.3(5) . .
C28 C27 C31 121.4(5) . .
C26 C27 C31 118.2(5) . .
C29 C28 C27 118.1(5) . .
C29 C28 H28A 120.9 . .
C27 C28 H28A 120.9 . .
C28 C29 C30 120.8(5) . .
C28 C29 C32 120.4(5) . .
C30 C29 C32 118.7(5) . .
C29 C30 C25 122.8(5) . .
C29 C30 H30A 118.6 . .
C25 C30 H30A 118.6 . .
F8 C31 F7 106.6(4) . .
F8 C31 F9 106.1(4) . .
F7 C31 F9 105.5(4) . .
F8 C31 C27 113.2(4) . .
F7 C31 C27 112.9(4) . .
F9 C31 C27 111.8(5) . .
F10 C32 F12 106.3(5) . .
F10 C32 F11 107.2(5) . .
F12 C32 F11 104.9(5) . .
F10 C32 C29 113.4(5) . .
F12 C32 C29 112.2(5) . .
F11 C32 C29 112.3(5) . .
C17 B1 C17 103.2(6) 6_654 .
C17 B1 C25 113.7(2) 6_654 .
C17 B1 C25 113.2(3) . .
C17 B1 C25 113.2(3) 6_654 6_654
C17 B1 C25 113.7(2) . 6_654
C25 B1 C25 100.2(6) . 6_654

loop_
_geom_bond_atom_site_label_1
_geom_bond_atom_site_label_2
_geom_bond_distance
_geom_bond_site_symmetry_2
Cu1 C11 1.832(8) .
Cu1 N1 2.048(4) 6_654
Cu1 N1 2.048(4) .
N1 C1 1.346(7) .
N1 C5 1.356(7) .
N2 C11 1.164(10) .
N2 C12 1.413(10) .
F1 C23 1.324(7) .
F2 C23 1.350(7) .
F3 C23 1.347(7) .
F4 C24 1.292(7) .
F5 C24 1.315(7) .
F6 C24 1.353(8) .
F7 C31 1.351(6) .
F8 C31 1.332(6) .
F9 C31 1.356(6) .
F10 C32 1.319(7) .
F11 C32 1.332(7) .
F12 C32 1.328(7) .
C1 C2 1.409(8) .
C1 C7 1.522(8) .
C2 C3 1.365(8) .
C2 H2A 0.9500 .
C3 C4 1.392(8) .
C3 H3A 0.9500 .
C4 C5 1.413(7) .
C4 C6 1.432(8) .
C5 C5 1.461(11) 6_654
C6 C6 1.347(12) 6_654
C6 H6A 0.9500 .
C7 C8 1.534(8) .
C7 C9 1.541(9) .
C7 C10 1.545(8) .
C8 H8A 0.9800 .
C8 H8B 0.9800 .
C8 H8C 0.9800 .
C9 H9A 0.9800 .
C9 H9B 0.9800 .
C9 H9C 0.9800 .
C10 H10A 0.9800 .
C10 H10B 0.9800 .
C10 H10C 0.9800 .
C12 C13 1.399(7) .
C12 C13 1.399(7) 6_654
C13 C14 1.387(9) .
C13 C16 1.503(9) .
C14 C15 1.374(8) .
C14 H14A 0.9500 .
C15 C14 1.374(8) 6_654
C15 H15A 0.9500 .
C16 H16A 0.9800 .
C16 H16B 0.9800 .
C16 H16C 0.9800 .
C17 C18 1.392(8) .
C17 C22 1.405(7) .
C17 B1 1.632(7) .
C18 C19 1.397(7) .
C18 H18A 0.9500 .
C19 C20 1.392(8) .
C19 C23 1.481(9) .
C20 C21 1.381(8) .
C20 H20A 0.9500 .
C21 C22 1.393(8) .
C21 C24 1.506(8) .
C22 H22A 0.9500 .
C25 C26 1.393(7) .
C25 C30 1.404(7) .
C25 B1 1.641(7) .
C26 C27 1.391(7) .
C26 H26A 0.9500 .
C27 C28 1.389(7) .
C27 C31 1.495(7) .
C28 C29 1.380(7) .
C28 H28A 0.9500 .
C29 C30 1.384(7) .
C29 C32 1.504(7) .
C30 H30A 0.9500 .
B1 C17 1.632(7) 6_654
B1 C25 1.641(7) 6_654

loop_
_geom_torsion_atom_site_label_1
_geom_torsion_atom_site_label_2
_geom_torsion_atom_site_label_3
_geom_torsion_atom_site_label_4
_geom_torsion
_geom_torsion_site_symmetry_1
_geom_torsion_site_symmetry_4
C11 Cu1 N1 C1 -0.4(6) . .
N1 Cu1 N1 C1 179.6(6) 6_654 .
C11 Cu1 N1 C5 -179.9(3) . .
N1 Cu1 N1 C5 0.1(3) 6_654 .
C5 N1 C1 C2 0.6(8) . .
Cu1 N1 C1 C2 -178.9(4) . .
C5 N1 C1 C7 180.0(5) . .
Cu1 N1 C1 C7 0.5(8) . .
N1 C1 C2 C3 -1.0(9) . .
C7 C1 C2 C3 179.7(5) . .
C1 C2 C3 C4 0.7(9) . .
C2 C3 C4 C5 -0.1(8) . .
C2 C3 C4 C6 180.0(5) . .
C1 N1 C5 C4 0.1(8) . .
Cu1 N1 C5 C4 179.6(4) . .
C1 N1 C5 C5 -179.9(6) . 6_654
Cu1 N1 C5 C5 -0.4(7) . 6_654
C3 C4 C5 N1 -0.3(8) . .
C6 C4 C5 N1 179.6(5) . .
C3 C4 C5 C5 179.7(6) . 6_654
C6 C4 C5 C5 -0.4(9) . 6_654
C3 C4 C6 C6 179.9(7) . 6_654
C5 C4 C6 C6 0.0(10) . 6_654
N1 C1 C7 C8 -59.8(6) . .
C2 C1 C7 C8 119.5(6) . .
N1 C1 C7 C9 63.7(7) . .
C2 C1 C7 C9 -116.9(6) . .
N1 C1 C7 C10 -178.2(5) . .
C2 C1 C7 C10 1.2(8) . .
C12 N2 C11 Cu1 0(100) . .
N1 Cu1 C11 N2 -155(100) 6_654 .
N1 Cu1 C11 N2 25(76) . .
C11 N2 C12 C13 8(100) . .
C11 N2 C12 C13 -172(100) . 6_654
C13 C12 C13 C14 0.8(4) 6_654 .
N2 C12 C13 C14 -179.2(4) . .
C13 C12 C13 C16 -178.5(7) 6_654 .
N2 C12 C13 C16 1.5(7) . .
C12 C13 C14 C15 -1.6(8) . .
C16 C13 C14 C15 177.6(5) . .
C13 C14 C15 C14 0.9(4) . 6_654
C22 C17 C18 C19 0.1(8) . .
B1 C17 C18 C19 169.8(5) . .
C17 C18 C19 C20 -0.1(8) . .
C17 C18 C19 C23 -175.8(5) . .
C18 C19 C20 C21 0.6(8) . .
C23 C19 C20 C21 176.1(5) . .
C19 C20 C21 C22 -1.1(8) . .
C19 C20 C21 C24 -178.3(5) . .
C20 C21 C22 C17 1.1(8) . .
C24 C21 C22 C17 178.4(5) . .
C18 C17 C22 C21 -0.6(8) . .
B1 C17 C22 C21 -170.2(5) . .
C20 C19 C23 F1 139.3(6) . .
C18 C19 C23 F1 -45.1(7) . .
C20 C19 C23 F3 18.1(8) . .
C18 C19 C23 F3 -166.3(5) . .
C20 C19 C23 F2 -100.7(7) . .
C18 C19 C23 F2 74.9(7) . .
C20 C21 C24 F4 93.8(7) . .
C22 C21 C24 F4 -83.4(8) . .
C20 C21 C24 F5 -31.8(8) . .
C22 C21 C24 F5 150.9(5) . .
C20 C21 C24 F6 -148.1(6) . .
C22 C21 C24 F6 34.6(7) . .
C30 C25 C26 C27 -1.5(8) . .
B1 C25 C26 C27 167.9(5) . .
C25 C26 C27 C28 0.1(8) . .
C25 C26 C27 C31 -176.6(5) . .
C26 C27 C28 C29 1.3(8) . .
C31 C27 C28 C29 177.9(5) . .
C27 C28 C29 C30 -1.2(8) . .
C27 C28 C29 C32 -177.7(5) . .
C28 C29 C30 C25 -0.3(8) . .
C32 C29 C30 C25 176.3(5) . .
C26 C25 C30 C29 1.6(8) . .
B1 C25 C30 C29 -167.9(5) . .
C28 C27 C31 F8 117.9(6) . .
C26 C27 C31 F8 -65.3(6) . .
C28 C27 C31 F7 -3.4(7) . .
C26 C27 C31 F7 173.4(5) . .
C28 C27 C31 F9 -122.2(5) . .
C26 C27 C31 F9 54.5(7) . .
C28 C29 C32 F10 -4.5(8) . .
C30 C29 C32 F10 178.9(5) . .
C28 C29 C32 F12 -125.0(6) . .
C30 C29 C32 F12 58.5(7) . .
C28 C29 C32 F11 117.2(6) . .
C30 C29 C32 F11 -59.4(7) . .
C18 C17 B1 C17 -80.5(5) . 6_654
C22 C17 B1 C17 88.6(5) . 6_654
C18 C17 B1 C25 42.8(7) . .
C22 C17 B1 C25 -148.0(4) . .
C18 C17 B1 C25 156.4(5) . 6_654
C22 C17 B1 C25 -34.5(7) . 6_654
C26 C25 B1 C17 150.1(5) . 6_654
C30 C25 B1 C17 -41.2(7) . 6_654
C26 C25 B1 C17 32.7(7) . .
C30 C25 B1 C17 -158.6(4) . .
C26 C25 B1 C25 -88.8(5) . 6_654
C30 C25 B1 C25 79.9(5) . 6_654
